data_7006685
loop_
_publ_author_name
'Thirumurugan, A.'
'Avinash, M. B.'
'Rao, C. N. R.'

_publ_section_title
;
 1, 2-, 1, 3- and 1, 4-Cyclohexanedicarboxylates of Cd and Mn with
 chain and layered structures.
;
_journal_issue 1
_journal_name_full 'Dalton transactions (Cambridge, England : 2003)'
_journal_page_first 221
_journal_page_last 228
_journal_paper_doi 10.1039/b512843a
_journal_year 2006
_chemical_formula_sum 'C48 H54 Mn3 N4 O16'
_chemical_formula_weight 1107.77
_chemical_name_systematic
;
?
;
_space_group_IT_number 2
_symmetry_cell_setting triclinic
_symmetry_space_group_name_Hall '-P 1'
_symmetry_space_group_name_H-M 'P -1'
_atom_sites_solution_hydrogens geom
_atom_sites_solution_primary direct
_atom_sites_solution_secondary difmap
_audit_creation_method SHELXL-97
_cell_angle_alpha 76.791(2)
_cell_angle_beta 87.930(3)
_cell_angle_gamma 68.309(2)
_cell_formula_units_Z 1
_cell_length_a 8.8827(15)
_cell_length_b 11.856(2)
_cell_length_c 12.321(2)
_cell_measurement_temperature 293(2)
_cell_volume 1172.1(3)
_computing_cell_refinement 'Siemens XSCANS'
_computing_data_collection 'Siemens XSCANS'
_computing_data_reduction 'Siemens SHELXTL'
_computing_molecular_graphics DIAMOND
_computing_publication_material 'Siemens SHELXTL'
_computing_structure_refinement 'SHELXL-97 (Sheldrick, 1997)'
_computing_structure_solution 'SHELXL-97 (Sheldrick, 1997)'
_diffrn_ambient_temperature 293(2)
_diffrn_measured_fraction_theta_full 0.965
_diffrn_measured_fraction_theta_max 0.965
_diffrn_measurement_device_type 'Siemens SMART-CCD'
_diffrn_measurement_method 'w scans'
_diffrn_radiation_monochromator graphite
_diffrn_radiation_source 'fine-focus sealed tube'
_diffrn_radiation_type MoK\a
_diffrn_radiation_wavelength 0.71073
_diffrn_reflns_av_R_equivalents 0.0281
_diffrn_reflns_av_sigmaI/netI 0.0431
_diffrn_reflns_limit_h_max 11
_diffrn_reflns_limit_h_min -11
_diffrn_reflns_limit_k_max 15
_diffrn_reflns_limit_k_min -15
_diffrn_reflns_limit_l_max 16
_diffrn_reflns_limit_l_min -16
_diffrn_reflns_number 13718
_diffrn_reflns_theta_full 27.99
_diffrn_reflns_theta_max 27.99
_diffrn_reflns_theta_min 1.70
_diffrn_standards_decay_% 0
_exptl_absorpt_coefficient_mu 0.874
_exptl_absorpt_correction_T_max 0.885
_exptl_absorpt_correction_T_min 0.737
_exptl_absorpt_correction_type empirical
_exptl_absorpt_process_details SADABS
_exptl_crystal_colour paleyellow
_exptl_crystal_density_diffrn 1.569
_exptl_crystal_density_method 'not measured'
_exptl_crystal_description rod
_exptl_crystal_F_000 573
_exptl_crystal_size_max 0.36
_exptl_crystal_size_mid 0.32
_exptl_crystal_size_min 0.14
_refine_diff_density_max 0.324
_refine_diff_density_min -0.434
_refine_diff_density_rms 0.063
_refine_ls_extinction_method none
_refine_ls_goodness_of_fit_ref 0.993
_refine_ls_hydrogen_treatment constr
_refine_ls_matrix_type full
_refine_ls_number_parameters 334
_refine_ls_number_reflns 5463
_refine_ls_number_restraints 4
_refine_ls_restrained_S_all 0.992
_refine_ls_R_factor_all 0.0519
_refine_ls_R_factor_gt 0.0384
_refine_ls_shift/su_max 0.000
_refine_ls_shift/su_mean 0.000
_refine_ls_structure_factor_coef Fsqd
_refine_ls_weighting_details 'calc w=1/[\s^2^(Fo^2^)+(0.0505P)^2^+0.0000P] where P=(Fo^2^+2Fc^2^)/3'
_refine_ls_weighting_scheme calc
_refine_ls_wR_factor_gt 0.0907
_refine_ls_wR_factor_ref 0.0954
_reflns_number_gt 4366
_reflns_number_total 5463
_reflns_threshold_expression >2sigma(I)
_cod_data_source_file b512843a.txt
_cod_data_source_block sadcompoundIV
_cod_depositor_comments
;
The following automatic conversions were performed:
'_symmetry_cell_setting' value 'Triclinic' changed to 'triclinic'
according to '/home/saulius/struct/CIF-dictionaries/cif_core.dic'
dictionary named 'cif_core.dic' version 2.4.1 from 2010-06-29.

Automatic conversion script
Id: cif_fix_enum 1527 2010-12-29 10:47:43Z saulius 
;
_cod_original_sg_symbol_H-M P-1
_cod_database_code 7006685

loop_
_symmetry_equiv_pos_as_xyz
'x, y, z'
'-x, -y, -z'

loop_
_atom_site_label
_atom_site_type_symbol
_atom_site_fract_x
_atom_site_fract_y
_atom_site_fract_z
_atom_site_U_iso_or_equiv
_atom_site_adp_type
_atom_site_occupancy
_atom_site_symmetry_multiplicity
_atom_site_calc_flag
_atom_site_refinement_flags
_atom_site_disorder_assembly
_atom_site_disorder_group
C1 C 1.3867(3) -0.3898(3) 1.2072(2) 0.0531(7) Uani 1 1 d . . .
H1 H 1.3738 -0.3311 1.1402 0.064 Uiso 1 1 calc R . .
C2 C 1.5212(3) -0.5028(3) 1.2244(3) 0.0659(9) Uani 1 1 d . . .
H2 H 1.5958 -0.5181 1.1694 0.079 Uiso 1 1 calc R . .
C3 C 1.5416(3) -0.5889(3) 1.3211(3) 0.0633(9) Uani 1 1 d . . .
H3 H 1.6310 -0.6636 1.3331 0.076 Uiso 1 1 calc R . .
C4 C 1.4288(3) -0.5664(2) 1.4037(3) 0.0495(7) Uani 1 1 d . . .
C5 C 1.4401(4) -0.6524(2) 1.5084(3) 0.0624(9) Uani 1 1 d . . .
H5 H 1.5275 -0.7283 1.5242 0.075 Uiso 1 1 calc R . .
C6 C 1.3290(4) -0.6265(3) 1.5837(3) 0.0592(8) Uani 1 1 d . . .
H6 H 1.3393 -0.6851 1.6505 0.071 Uiso 1 1 calc R . .
C7 C 1.1937(3) -0.5099(2) 1.5637(2) 0.0453(6) Uani 1 1 d . . .
C8 C 1.0717(4) -0.4779(3) 1.6391(2) 0.0522(7) Uani 1 1 d . . .
H8 H 1.0743 -0.5349 1.7056 0.063 Uiso 1 1 calc R . .
C9 C 0.9516(4) -0.3656(3) 1.6158(2) 0.0506(7) Uani 1 1 d . . .
H9 H 0.8740 -0.3426 1.6676 0.061 Uiso 1 1 calc R . .
C10 C 0.9438(3) -0.2835(2) 1.51371(19) 0.0402(5) Uani 1 1 d . . .
H10 H 0.8588 -0.2062 1.4982 0.048 Uiso 1 1 calc R . .
C11 C 1.1786(3) -0.4220(2) 1.46205(19) 0.0337(5) Uani 1 1 d . . .
C12 C 1.2972(3) -0.4505(2) 1.3798(2) 0.0366(5) Uani 1 1 d . . .
C21 C 0.7857(2) 0.0474(2) 0.76792(19) 0.0315(5) Uani 1 1 d . . .
C22 C 0.6945(3) -0.0395(2) 0.77863(19) 0.0329(5) Uani 1 1 d . . .
H22 H 0.7764 -0.1233 0.7841 0.040 Uiso 1 1 calc R . .
C23 C 0.5855(3) -0.0117(3) 0.6768(2) 0.0452(6) Uani 1 1 d . . .
H23A H 0.6491 -0.0121 0.6111 0.054 Uiso 1 1 calc R . .
H23B H 0.5025 0.0711 0.6680 0.054 Uiso 1 1 calc R . .
C24 C 0.5981(3) -0.0468(3) 0.8817(2) 0.0641(9) Uani 1 1 d . . .
H24A H 0.5124 0.0337 0.8785 0.077 Uiso 1 1 calc R . .
H24B H 0.6685 -0.0668 0.9473 0.077 Uiso 1 1 calc R . .
C25 C 0.5243(4) -0.1449(3) 0.8914(3) 0.0802(12) Uani 1 1 d . . .
H25A H 0.6107 -0.2262 0.8996 0.096 Uiso 1 1 calc R . .
H25B H 0.4626 -0.1467 0.9579 0.096 Uiso 1 1 calc R . .
C26 C 0.5047(3) -0.1056(3) 0.6846(3) 0.0609(9) Uani 1 1 d . . .
H26A H 0.5867 -0.1859 0.6814 0.073 Uiso 1 1 calc R . .
H26B H 0.4289 -0.0792 0.6207 0.073 Uiso 1 1 calc R . .
C27 C 0.4145(3) -0.1207(2) 0.7909(2) 0.0410(6) Uani 1 1 d . . .
H27 H 0.3913 -0.1965 0.7970 0.049 Uiso 1 1 calc R . .
C28 C 0.2527(2) -0.0161(2) 0.79078(19) 0.0299(5) Uani 1 1 d . . .
C31 C 0.9836(3) -0.27148(18) 1.05990(18) 0.0292(4) Uani 1 1 d . . .
C32 C 0.9749(3) -0.37129(18) 1.00438(17) 0.0288(4) Uani 1 1 d . . .
H32 H 0.9421 -0.3321 0.9255 0.035 Uiso 1 1 calc R . .
C33 C 1.1451(3) -0.47088(19) 1.01006(19) 0.0334(5) Uani 1 1 d . . .
H33A H 1.1813 -0.5112 1.0874 0.040 Uiso 1 1 calc R . .
H33B H 1.2200 -0.4321 0.9771 0.040 Uiso 1 1 calc R . .
C34 C 1.1446(3) -0.5686(2) 0.94726(19) 0.0331(5) Uani 1 1 d . . .
H34A H 1.1151 -0.5291 0.8689 0.040 Uiso 1 1 calc R . .
H34B H 1.2526 -0.6323 0.9528 0.040 Uiso 1 1 calc R . .
N1 N 1.2771(2) -0.36390(18) 1.28327(17) 0.0380(4) Uani 1 1 d . . .
N2 N 1.0527(2) -0.31066(16) 1.43707(15) 0.0319(4) Uani 1 1 d . . .
O1 O 0.8250(2) 0.07539(15) 0.85241(13) 0.0434(4) Uani 1 1 d . . .
O2 O 0.8245(2) 0.09093(19) 0.67417(15) 0.0572(5) Uani 1 1 d . . .
O3 O 0.1911(2) 0.06213(16) 0.70286(15) 0.0535(5) Uani 1 1 d . . .
O4 O 0.1835(2) -0.01506(18) 0.88010(17) 0.0600(5) Uani 1 1 d . . .
O5 O 1.0239(2) -0.18729(14) 1.00045(13) 0.0397(4) Uani 1 1 d . . .
O6 O 0.9570(2) -0.28124(14) 1.16180(12) 0.0377(4) Uani 1 1 d . . .
O100 O 1.1130(3) -0.2480(2) 0.7781(2) 0.0781(7) Uani 1 1 d D . .
O200 O 0.8426(3) 0.1076(2) 0.43809(19) 0.0751(6) Uani 1 1 d D . .
Mn1 Mn 1.0000 0.0000 1.0000 0.02205(11) Uani 1 2 d S . .
Mn2 Mn 1.04004(4) -0.19230(3) 1.26422(3) 0.02690(10) Uani 1 1 d . . .
H101 H 1.109(4) -0.194(2) 0.7187(14) 0.057 Uiso 1 1 d D . .
H102 H 1.085(3) -0.214(2) 0.8329(15) 0.052 Uiso 1 1 d D . .
H201 H 0.872(3) 0.1630(19) 0.397(2) 0.053 Uiso 1 1 d D . .
H202 H 0.856(3) 0.085(2) 0.5088(3) 0.051 Uiso 1 1 d D . .

loop_
_atom_site_aniso_label
_atom_site_aniso_U_11
_atom_site_aniso_U_22
_atom_site_aniso_U_33
_atom_site_aniso_U_23
_atom_site_aniso_U_13
_atom_site_aniso_U_12
C1 0.0445(15) 0.0681(18) 0.0576(17) -0.0297(14) 0.0173(13) -0.0258(14)
C2 0.0421(16) 0.079(2) 0.098(3) -0.059(2) 0.0302(17) -0.0257(16)
C3 0.0364(15) 0.0510(17) 0.110(3) -0.0417(19) 0.0013(16) -0.0104(13)
C4 0.0361(14) 0.0380(14) 0.079(2) -0.0257(14) -0.0087(13) -0.0104(11)
C5 0.0570(19) 0.0292(14) 0.091(2) -0.0025(14) -0.0323(18) -0.0079(13)
C6 0.075(2) 0.0370(15) 0.0611(19) 0.0058(13) -0.0304(16) -0.0220(14)
C7 0.0595(17) 0.0376(13) 0.0436(14) -0.0008(11) -0.0185(12) -0.0265(12)
C8 0.087(2) 0.0568(17) 0.0258(12) -0.0010(11) -0.0042(13) -0.0464(17)
C9 0.075(2) 0.0615(18) 0.0323(13) -0.0157(12) 0.0138(13) -0.0422(16)
C10 0.0502(15) 0.0441(14) 0.0349(13) -0.0141(10) 0.0089(11) -0.0250(12)
C11 0.0399(13) 0.0292(11) 0.0351(12) -0.0052(9) -0.0097(10) -0.0167(10)
C12 0.0312(12) 0.0310(11) 0.0510(14) -0.0137(10) -0.0063(10) -0.0123(9)
C21 0.0246(11) 0.0358(12) 0.0375(12) -0.0134(9) 0.0002(9) -0.0120(9)
C22 0.0254(11) 0.0316(11) 0.0422(13) -0.0057(9) 0.0001(9) -0.0126(9)
C23 0.0450(14) 0.0794(18) 0.0348(13) -0.0274(12) 0.0142(11) -0.0426(14)
C24 0.0495(16) 0.129(3) 0.0261(13) -0.0001(15) -0.0038(11) -0.0572(19)
C25 0.0413(16) 0.097(2) 0.080(2) 0.0485(19) -0.0216(15) -0.0395(17)
C26 0.0413(15) 0.083(2) 0.094(2) -0.0674(19) 0.0312(15) -0.0380(15)
C27 0.0269(12) 0.0264(11) 0.0726(17) -0.0105(11) 0.0071(11) -0.0141(9)
C28 0.0257(11) 0.0322(11) 0.0407(13) -0.0184(10) 0.0058(9) -0.0154(9)
C31 0.0331(11) 0.0203(10) 0.0361(12) -0.0087(8) -0.0017(9) -0.0105(8)
C32 0.0419(12) 0.0226(10) 0.0260(10) -0.0070(8) -0.0012(9) -0.0154(9)
C33 0.0386(12) 0.0285(11) 0.0400(12) -0.0120(9) 0.0019(10) -0.0180(10)
C34 0.0409(13) 0.0272(11) 0.0372(12) -0.0141(9) 0.0045(10) -0.0157(9)
N1 0.0322(10) 0.0443(11) 0.0427(11) -0.0180(9) 0.0073(8) -0.0160(9)
N2 0.0360(10) 0.0300(9) 0.0327(10) -0.0082(8) 0.0013(8) -0.0150(8)
O1 0.0463(10) 0.0435(9) 0.0414(10) -0.0137(8) -0.0136(8) -0.0141(8)
O2 0.0836(14) 0.0789(14) 0.0450(10) -0.0290(10) 0.0265(10) -0.0643(12)
O3 0.0540(11) 0.0440(10) 0.0477(11) -0.0083(8) -0.0156(9) -0.0010(9)
O4 0.0677(13) 0.0655(12) 0.0694(13) -0.0377(10) 0.0434(11) -0.0409(11)
O5 0.0585(11) 0.0271(8) 0.0441(9) -0.0151(7) 0.0120(8) -0.0249(8)
O6 0.0585(10) 0.0319(8) 0.0303(8) -0.0102(6) -0.0007(7) -0.0234(8)
O100 0.1002(18) 0.0755(17) 0.0710(17) -0.0297(13) 0.0320(15) -0.0416(15)
O200 0.1004(18) 0.0798(17) 0.0510(13) -0.0140(12) 0.0010(13) -0.0406(14)
Mn1 0.0285(2) 0.0204(2) 0.0216(2) -0.00590(16) 0.00237(17) -0.01343(17)
Mn2 0.03088(19) 0.02880(18) 0.02531(17) -0.00746(13) 0.00264(13) -0.01534(14)

loop_
_atom_type_symbol
_atom_type_description
_atom_type_scat_dispersion_real
_atom_type_scat_dispersion_imag
_atom_type_scat_source
C C 0.0033 0.0016 'International Tables Vol C Tables 4.2.6.8 and 6.1.1.4'
H H 0.0000 0.0000 'International Tables Vol C Tables 4.2.6.8 and 6.1.1.4'
N N 0.0061 0.0033 'International Tables Vol C Tables 4.2.6.8 and 6.1.1.4'
O O 0.0106 0.0060 'International Tables Vol C Tables 4.2.6.8 and 6.1.1.4'
Mn Mn 0.3368 0.7283 'International Tables Vol C Tables 4.2.6.8 and 6.1.1.4'

loop_
_geom_angle_atom_site_label_1
_geom_angle_atom_site_label_2
_geom_angle_atom_site_label_3
_geom_angle
_geom_angle_site_symmetry_1
_geom_angle_site_symmetry_3
_geom_angle_publ_flag
N1 C1 C2 122.3(3) . . ?
C3 C2 C1 119.5(3) . . ?
C2 C3 C4 120.3(3) . . ?
C3 C4 C12 116.5(3) . . ?
C3 C4 C5 124.2(3) . . ?
C12 C4 C5 119.3(3) . . ?
C6 C5 C4 121.7(3) . . ?
C5 C6 C7 121.1(3) . . ?
C8 C7 C11 117.2(2) . . ?
C8 C7 C6 123.8(3) . . ?
C11 C7 C6 119.1(3) . . ?
C9 C8 C7 120.2(2) . . ?
C8 C9 C10 119.5(3) . . ?
N2 C10 C9 122.8(2) . . ?
N2 C11 C7 122.2(2) . . ?
N2 C11 C12 117.9(2) . . ?
C7 C11 C12 119.9(2) . . ?
N1 C12 C4 123.2(2) . . ?
N1 C12 C11 117.9(2) . . ?
C4 C12 C11 118.9(2) . . ?
O2 C21 O1 119.4(2) . . ?
O2 C21 C22 119.50(19) . . ?
O1 C21 C22 121.1(2) . . ?
C24 C22 C23 109.23(18) . . ?
C24 C22 C21 114.9(2) . . ?
C23 C22 C21 112.88(19) . . ?
C22 C23 C26 112.4(2) . . ?
C22 C24 C25 111.3(3) . . ?
C27 C25 C24 112.3(2) . . ?
C23 C26 C27 113.1(2) . . ?
C25 C27 C28 112.5(2) . . ?
C25 C27 C26 110.0(2) . . ?
C28 C27 C26 114.6(2) . . ?
O4 C28 O3 122.4(2) . . ?
O4 C28 C27 117.4(2) . . ?
O3 C28 C27 120.2(2) . . ?
O5 C31 O6 124.60(19) . . ?
O5 C31 C32 116.71(19) . . ?
O6 C31 C32 118.62(18) . . ?
C34 C32 C31 114.99(18) 2_747 . ?
C34 C32 C33 110.12(17) 2_747 . ?
C31 C32 C33 108.39(17) . . ?
C32 C33 C34 110.22(17) . . ?
C32 C34 C33 110.65(18) 2_747 . ?
C1 N1 C12 118.1(2) . . ?
C1 N1 Mn2 127.07(19) . . ?
C12 N1 Mn2 114.65(15) . . ?
C10 N2 C11 118.0(2) . . ?
C10 N2 Mn2 125.73(16) . . ?
C11 N2 Mn2 116.22(15) . . ?
C21 O1 Mn1 142.40(15) . . ?
C21 O1 Mn2 89.13(14) . 2_757 ?
Mn1 O1 Mn2 97.84(6) . 2_757 ?
C21 O2 Mn2 95.59(14) . 2_757 ?
C28 O3 Mn2 109.11(15) . 2_657 ?
C28 O4 Mn1 162.04(18) . 1_455 ?
C31 O5 Mn1 137.68(14) . . ?
C31 O6 Mn2 123.10(14) . . ?
O4 Mn1 O4 180.0 2_657 1_655 ?
O4 Mn1 O5 88.50(6) 2_657 2_757 ?
O4 Mn1 O5 91.50(7) 1_655 2_757 ?
O4 Mn1 O5 91.50(7) 2_657 . ?
O4 Mn1 O5 88.50(6) 1_655 . ?
O5 Mn1 O5 180.000(1) 2_757 . ?
O4 Mn1 O1 85.42(8) 2_657 2_757 ?
O4 Mn1 O1 94.58(8) 1_655 2_757 ?
O5 Mn1 O1 90.83(6) 2_757 2_757 ?
O5 Mn1 O1 89.17(6) . 2_757 ?
O4 Mn1 O1 94.58(8) 2_657 . ?
O4 Mn1 O1 85.42(8) 1_655 . ?
O5 Mn1 O1 89.17(6) 2_757 . ?
O5 Mn1 O1 90.83(6) . . ?
O1 Mn1 O1 180.0 2_757 . ?
O6 Mn2 O3 98.86(7) . 2_657 ?
O6 Mn2 O2 161.78(6) . 2_757 ?
O3 Mn2 O2 92.29(7) 2_657 2_757 ?
O6 Mn2 N2 103.62(6) . . ?
O3 Mn2 N2 89.28(7) 2_657 . ?
O2 Mn2 N2 90.81(7) 2_757 . ?
O6 Mn2 N1 84.62(7) . . ?
O3 Mn2 N1 162.22(7) 2_657 . ?
O2 Mn2 N1 89.14(8) 2_757 . ?
N2 Mn2 N1 72.97(7) . . ?
O6 Mn2 O1 106.74(6) . 2_757 ?
O3 Mn2 O1 107.40(7) 2_657 2_757 ?
O2 Mn2 O1 55.83(6) 2_757 2_757 ?
N2 Mn2 O1 142.26(6) . 2_757 ?
N1 Mn2 O1 88.01(6) . 2_757 ?

loop_
_geom_bond_atom_site_label_1
_geom_bond_atom_site_label_2
_geom_bond_distance
_geom_bond_site_symmetry_2
_geom_bond_publ_flag
C1 N1 1.328(3) . ?
C1 C2 1.404(4) . ?
C2 C3 1.349(5) . ?
C3 C4 1.401(4) . ?
C4 C12 1.412(3) . ?
C4 C5 1.430(4) . ?
C5 C6 1.331(4) . ?
C6 C7 1.433(4) . ?
C7 C8 1.402(4) . ?
C7 C11 1.409(3) . ?
C8 C9 1.338(4) . ?
C9 C10 1.390(3) . ?
C10 N2 1.332(3) . ?
C11 N2 1.355(3) . ?
C11 C12 1.438(3) . ?
C12 N1 1.350(3) . ?
C21 O2 1.245(3) . ?
C21 O1 1.259(3) . ?
C21 C22 1.511(3) . ?
C22 C24 1.509(3) . ?
C22 C23 1.511(3) . ?
C23 C26 1.516(3) . ?
C24 C25 1.514(4) . ?
C25 C27 1.511(4) . ?
C26 C27 1.521(4) . ?
C27 C28 1.511(3) . ?
C28 O4 1.241(3) . ?
C28 O3 1.242(3) . ?
C31 O5 1.253(2) . ?
C31 O6 1.256(3) . ?
C31 C32 1.522(3) . ?
C32 C34 1.520(3) 2_747 ?
C32 C33 1.528(3) . ?
C33 C34 1.534(3) . ?
C34 C32 1.520(3) 2_747 ?
N1 Mn2 2.298(2) . ?
N2 Mn2 2.2476(18) . ?
O1 Mn1 2.2264(15) . ?
O1 Mn2 2.3702(18) 2_757 ?
O2 Mn2 2.2403(17) 2_757 ?
O3 Mn2 2.1553(18) 2_657 ?
O4 Mn1 2.1455(17) 1_455 ?
O5 Mn1 2.1498(14) . ?
O6 Mn2 2.1213(15) . ?
Mn1 O4 2.1455(17) 2_657 ?
Mn1 O4 2.1455(17) 1_655 ?
Mn1 O5 2.1498(14) 2_757 ?
Mn1 O1 2.2264(15) 2_757 ?
Mn2 O3 2.1553(18) 2_657 ?
Mn2 O2 2.2403(17) 2_757 ?
Mn2 O1 2.3702(18) 2_757 ?
